data_8103755
loop_
_publ_author_name
'Kahlenberg, V.'
'Parise, J.B.'
'Lee, Y.'
'Tripathi, A.'

_publ_section_title
;
 Characterization of the stuffed framework structures Ba Al Ga O4 and Ba
 Fe Ga O4
;
_journal_name_full 'Zeitschrift fuer Kristallographie (149,1979-)'
_journal_page_first 249
_journal_page_last 255
_journal_volume 217
_journal_year 2002
_chemical_formula_sum 'Ba Fe Ga O4'
_chemical_name_systematic 'Ba (Fe Ga O4)'
_space_group_IT_number 173
_symmetry_space_group_name_Hall 'P 6c'
_symmetry_space_group_name_H-M 'P 63'
_cell_angle_alpha 90
_cell_angle_beta 90
_cell_angle_gamma 120
_cell_formula_units_Z 8
_cell_length_a 10.8377
_cell_length_b 10.8377
_cell_length_c 8.6865
_cell_volume 883.588
_citation_journal_id_ASTM ZEKRDZ
_cod_data_source_file Kahlenberg_ZEKRDZ_2002_1057.cif
_cod_data_source_block Ba1Fe1Ga1O4
_cod_original_cell_volume 883.5877
_cod_original_formula_sum 'Ba1 Fe1 Ga1 O4'
_cod_database_code 8103755

loop_
_symmetry_equiv_pos_as_xyz
x,y,z
x-y,x,z+1/2
-y,x-y,z
-x,-y,z+1/2
-x+y,-x,z
y,-x+y,z+1/2

loop_
_atom_site_label
_atom_site_type_symbol
_atom_site_fract_x
_atom_site_fract_y
_atom_site_fract_z
_atom_site_occupancy
_atom_site_U_iso_or_equiv
Fe3 Fe+3 0.8395 0.1682 0.8073 0.74 0.0
Ba1 Ba+2 0 0 0.9858 1 0.0
O5 O-2 0.1703 0.501 0.7442 1 0.0
O2 O-2 0.9049 0.228 0.003 1 0.0
O6 O-2 0.6773 -0.0082 0.8147 1 0.0
Ba2 Ba+2 0.0296 0.5096 0.0091 1 0.0
Ga2 Ga+3 0.6667 0.3333 0.7655 1 0.0
O1 O-2 0.7978 0.288 0.6968 1 0.0
Ga1 Ga+3 0.841 0.1706 0.2037 0.74 0.0
Fe1 Fe+3 0.841 0.1706 0.2037 0.26 0.0
O4 O-2 0.3046 0.6597 0.4806 0.333 0.0
Fe2 Fe+3 0.3333 0.6667 0.6849 1 0.0
Ga3 Ga+3 0.8395 0.1682 0.8073 0.26 0.0
O3 O-2 0.8309 -0.0028 0.2183 1 0.0
